data_7042038
loop_
_publ_author_name
'Martin, Lee'
'Wallis, John D.'
'Guziak, Milena'
'Maksymiw, Peter'
'Konalian-Kempf, Florence'
'Christian, Anthony'
'Nakatsuji, Shin'ichi'
'Yamada, Jun'ichi'
'Akutsu, Hiroki'

_publ_section_title
;
 Enantiopure and racemic radical-cation salts of
 bis(2'-hydroxylpropylthio)(ethylenedithio)TTF with polyiodide anions.
;
_journal_issue 13
_journal_name_full 'Dalton transactions (Cambridge, England : 2003)'
_journal_page_first 4225
_journal_page_last 4234
_journal_paper_doi 10.1039/c6dt04645b
_journal_volume 46
_journal_year 2017
_chemical_absolute_configuration syn
_chemical_formula_sum 'C14 H18 I3 O2 S8'
_chemical_formula_weight 855.46
_chemical_name_systematic
'S,S-Bis(2-hydroxypropylthio)(ethylenedithio)tetrathiafulvalene.triodide. Semiconducting phase, Z=6'
_space_group_crystal_system triclinic
_space_group_IT_number 1
_space_group_name_Hall 'P 1'
_space_group_name_H-M_alt 'P 1'
_symmetry_space_group_name_Hall 'P 1'
_symmetry_space_group_name_H-M 'P 1'
_atom_sites_solution_hydrogens mixed
_audit_creation_method SHELXL-2014
_audit_update_record
;
2017-02-09 deposited with the CCDC.
2017-02-10 downloaded from the CCDC.
;
_cell_angle_alpha 91.869(6)
_cell_angle_beta 100.996(7)
_cell_angle_gamma 95.386(8)
_cell_formula_units_Z 6
_cell_length_a 10.015(3)
_cell_length_b 16.004(4)
_cell_length_c 24.666(6)
_cell_measurement_reflns_used 9496
_cell_measurement_temperature 293(2)
_cell_measurement_theta_max 30.0628
_cell_measurement_theta_min 1.4952
_cell_volume 3858.6(18)
_computing_cell_refinement 'CrystalClear (Rigaku Inc., 2008)'
_computing_data_collection 'CrystalClear (Rigaku Inc., 2008)'
_computing_data_reduction 'CrystalClear (Rigaku Inc., 2008)'
_computing_structure_refinement 'SHELXL-2014 (Sheldrick, 2014)'
_diffrn_ambient_temperature 293(2)
_diffrn_detector_area_resol_mean 14.7059
_diffrn_measured_fraction_theta_full 0.733
_diffrn_measured_fraction_theta_max 0.562
_diffrn_measurement_device
;
Mercury2 (2x2 bin mode)
;
_diffrn_measurement_method dtintegrate.ref
_diffrn_radiation_detector CCD
_diffrn_radiation_monochromator Confocal
_diffrn_radiation_source 'Rotating Anode'
_diffrn_radiation_type MoK\a
_diffrn_radiation_wavelength 0.710747
_diffrn_reflns_av_R_equivalents 0.0366
_diffrn_reflns_av_unetI/netI 0.0835
_diffrn_reflns_Laue_measured_fraction_full 0.733
_diffrn_reflns_Laue_measured_fraction_max 0.562
_diffrn_reflns_limit_h_max 13
_diffrn_reflns_limit_h_min -13
_diffrn_reflns_limit_k_max 22
_diffrn_reflns_limit_k_min -21
_diffrn_reflns_limit_l_max 33
_diffrn_reflns_limit_l_min -27
_diffrn_reflns_number 22078
_diffrn_reflns_point_group_measured_fraction_full 0.500
_diffrn_reflns_point_group_measured_fraction_max 0.373
_diffrn_reflns_theta_full 26.000
_diffrn_reflns_theta_max 30.231
_diffrn_reflns_theta_min 1.495
_diffrn_source_current 24.0000
_diffrn_source_power 1.2000
_diffrn_source_voltage 50.0000
_exptl_absorpt_coefficient_mu 4.305
_exptl_absorpt_correction_T_max 0.9319
_exptl_absorpt_correction_T_min 0.5719
_exptl_absorpt_correction_type numerical
_exptl_absorpt_process_details 'CrystalClear (Rigaku Inc., 2008)'
_exptl_crystal_colour black
_exptl_crystal_density_diffrn 2.209
_exptl_crystal_description Platelet
_exptl_crystal_F_000 2430
_exptl_crystal_size_max 0.3500
_exptl_crystal_size_mid 0.2000
_exptl_crystal_size_min 0.0100
_refine_diff_density_max 1.343
_refine_diff_density_min -0.992
_refine_diff_density_rms 0.161
_refine_ls_abs_structure_details
;
 Flack x determined using 2700 quotients [(I+)-(I-)]/[(I+)+(I-)]
 (Parsons, Flack and Wagner, Acta Cryst. B69 (2013) 249-259).
;
_refine_ls_abs_structure_Flack -0.03(2)
_refine_ls_extinction_method none
_refine_ls_goodness_of_fit_ref 1.071
_refine_ls_hydrogen_treatment constr
_refine_ls_matrix_type full
_refine_ls_number_parameters 1445
_refine_ls_number_reflns 17133
_refine_ls_number_restraints 1933
_refine_ls_restrained_S_all 1.021
_refine_ls_R_factor_all 0.1079
_refine_ls_R_factor_gt 0.0645
_refine_ls_shift/su_max 0.047
_refine_ls_shift/su_mean 0.002
_refine_ls_structure_factor_coef Fsqd
_refine_ls_weighting_details 'w=1/[\s^2^(Fo^2^)+(0.0987P)^2^] where P=(Fo^2^+2Fc^2^)/3'
_refine_ls_weighting_scheme calc
_refine_ls_wR_factor_gt 0.1660
_refine_ls_wR_factor_ref 0.2064
_reflns_Friedel_coverage 0.326
_reflns_Friedel_fraction_full 0.267
_reflns_Friedel_fraction_max 0.183
_reflns_number_gt 9321
_reflns_number_total 17133
_reflns_threshold_expression 'I > 2\s(I)'
_cod_data_source_file c6dt04645b2.cif
_cod_data_source_block SS66
_cod_depositor_comments
;
The following automatic conversions were performed:

'_exptl_absorpt_correction_type' value 'Numerical' changed to
'numerical' according to
/usr/data/users/saulius/crontab/automatic-downloads/rss-feeds/RSC/lib/dictionaries/cif_core.dic
dictionary named 'cif_core.dic' version 2.4.2 from 2011-04-26.

Automatic conversion script
Id: cif_fix_values 4268 2015-11-12 08:31:59Z antanas 

 Adding full bibliography for 7042035--7042039.cif.
;
_cod_original_cell_volume 3858.7(17)
_cod_database_code 7042038
_shelx_space_group_comment
;
The symmetry employed for this shelxl refinement is uniquely defined
by the following loop, which should always be used as a source of
symmetry information in preference to the above space-group names.
They are only intended as comments.
;
_shelxl_version_number 2014-3

loop_
_space_group_symop_operation_xyz
'x, y, z'

loop_
_atom_site_label
_atom_site_type_symbol
_atom_site_fract_x
_atom_site_fract_y
_atom_site_fract_z
_atom_site_U_iso_or_equiv
_atom_site_adp_type
_atom_site_occupancy
_atom_site_site_symmetry_order
_atom_site_calc_flag
_atom_site_refinement_flags_posn
_atom_site_refinement_flags_adp
_atom_site_refinement_flags_occupancy
_atom_site_disorder_assembly
_atom_site_disorder_group
I1 I -0.2106(5) 0.8710(3) 0.91584(19) 0.1182(11) Uani 1 1 d . U . . .
I2 I -0.0279(4) 0.7408(3) 0.90844(18) 0.0925(8) Uani 1 1 d . U . . .
I3 I 0.1547(5) 0.6060(4) 0.9024(2) 0.1424(14) Uani 1 1 d . U . . .
I4 I -0.3311(4) 0.9999(3) 0.64399(18) 0.0775(7) Uani 1 1 d . U . . .
I5 I -0.1911(4) 0.8484(3) 0.62158(18) 0.0669(6) Uani 1 1 d . U . . .
I6 I -0.0424(4) 0.7079(3) 0.60464(19) 0.0865(8) Uani 1 1 d . U . . .
I7 I 0.1281(5) 0.5351(3) 0.57209(19) 0.1095(10) Uani 1 1 d . U . . .
I8 I 0.3182(4) 0.4116(3) 0.56765(18) 0.0822(7) Uani 1 1 d . U . . .
I9 I 0.5255(5) 0.2925(3) 0.57454(19) 0.1102(9) Uani 1 1 d . U . . .
I10 I 0.8116(4) 0.9188(3) 0.25577(19) 0.0950(8) Uani 1 1 d . U . . .
I11 I 0.9375(4) 0.7598(3) 0.26607(18) 0.0730(6) Uani 1 1 d . U . . .
I12 I 1.0592(5) 0.5984(3) 0.2734(2) 0.1109(10) Uani 1 1 d . U . . .
I13 I 1.2262(4) 0.3825(3) 0.26882(18) 0.0858(7) Uani 1 1 d . U . . .
I14 I 1.4062(4) 0.2529(3) 0.25997(18) 0.0700(6) Uani 1 1 d . U . . .
I15 I 1.5959(4) 0.1242(3) 0.24972(18) 0.0789(7) Uani 1 1 d . U . . .
I16 I 1.2888(4) 0.3307(3) -0.02837(19) 0.1040(9) Uani 1 1 d . U . . .
I17 I 1.4453(4) 0.1858(3) -0.04496(18) 0.0840(7) Uani 1 1 d . U . . .
I18 I 1.6033(5) 0.0476(3) -0.06079(19) 0.1045(9) Uani 1 1 d . U . . .
S1 S 0.1820(10) 1.0193(6) 0.8804(4) 0.079(3) Uani 1 1 d . U . . .
S2 S -0.0694(9) 0.9544(6) 0.7620(4) 0.077(2) Uani 1 1 d . U . . .
S3 S 0.2996(8) 0.8651(5) 0.8546(3) 0.0597(19) Uani 1 1 d . U . . .
S4 S 0.0925(8) 0.8116(5) 0.7574(4) 0.0581(19) Uani 1 1 d . U . . .
S5 S 0.4549(8) 0.7061(5) 0.8420(4) 0.0594(19) Uani 1 1 d . U . . .
S6 S 0.2546(9) 0.6426(5) 0.7437(4) 0.063(2) Uani 1 1 d . U . . .
S7 S 0.6147(11) 0.5561(7) 0.8421(5) 0.093(3) Uani 1 1 d . U . . .
S8 S 0.3878(9) 0.4860(6) 0.7306(4) 0.073(2) Uani 1 1 d . U . . .
S9 S 0.6444(9) 0.5391(6) 0.6453(4) 0.072(2) Uani 1 1 d . U . . .
S10 S 0.8828(9) 0.6128(6) 0.7654(4) 0.076(2) Uani 1 1 d . U . . .
S11 S 0.5123(8) 0.6892(6) 0.6660(3) 0.0580(19) Uani 1 1 d . U . . .
S12 S 0.7081(8) 0.7513(5) 0.7660(3) 0.0583(19) Uani 1 1 d . U . . .
S13 S 0.3448(8) 0.8433(5) 0.6709(3) 0.0588(19) Uani 1 1 d . U . . .
S14 S 0.5287(8) 0.9159(6) 0.7706(4) 0.062(2) Uani 1 1 d . U . . .
S15 S 0.1775(10) 0.9910(6) 0.6608(4) 0.078(2) Uani 1 1 d . U . . .
S16 S 0.3777(11) 1.0692(6) 0.7755(4) 0.089(3) Uani 1 1 d . U . . .
S17 S 0.5707(10) 0.6652(6) 0.5255(4) 0.081(3) Uani 1 1 d . U . . .
S18 S 0.3031(8) 0.5698(6) 0.4231(4) 0.081(3) Uani 1 1 d . U . . .
S19 S 0.7012(8) 0.5132(5) 0.5083(3) 0.0584(19) Uani 1 1 d . U . . .
S20 S 0.4784(8) 0.4325(5) 0.4232(4) 0.062(2) Uani 1 1 d . U . . .
S21 S 0.8573(9) 0.3475(6) 0.5088(4) 0.065(2) Uani 1 1 d . U . . .
S22 S 0.6341(9) 0.2644(5) 0.4246(3) 0.061(2) Uani 1 1 d . U . . .
S23 S 1.0043(10) 0.1900(7) 0.5225(4) 0.094(3) Uani 1 1 d . U . . .
S24 S 0.7356(10) 0.0934(5) 0.4331(4) 0.071(2) Uani 1 1 d . U . . .
S25 S 0.9755(10) 0.1263(6) 0.3303(4) 0.078(2) Uani 1 1 d . U . . .
S26 S 1.2473(9) 0.2349(6) 0.4272(5) 0.082(3) Uani 1 1 d . U . . .
S27 S 0.8512(9) 0.2837(5) 0.3317(4) 0.063(2) Uani 1 1 d . U . . .
S28 S 1.0710(8) 0.3723(5) 0.4144(4) 0.062(2) Uani 1 1 d . U . . .
S29 S 0.6876(9) 0.4506(5) 0.3272(4) 0.062(2) Uani 1 1 d . U . . .
S30 S 0.9116(9) 0.5365(6) 0.4083(4) 0.069(2) Uiso 1 1 d . U . . .
S31 S 0.5166(9) 0.5974(6) 0.3234(4) 0.069(2) Uani 1 1 d . U . . .
S32 S 0.7811(10) 0.6958(6) 0.4098(5) 0.084(3) Uani 1 1 d . U . . .
S33 S 0.8264(10) 0.3841(5) 0.2064(4) 0.072(2) Uani 1 1 d . U . . .
S34 S 0.5651(9) 0.3067(6) 0.0930(4) 0.075(2) Uani 1 1 d . U . . .
S35 S 0.9325(8) 0.2204(5) 0.1902(3) 0.0515(17) Uani 1 1 d . U . . .
S36 S 0.7211(8) 0.1599(5) 0.0952(4) 0.0570(19) Uani 1 1 d . U . . .
S37 S 1.0746(8) 0.0533(5) 0.1871(3) 0.0511(17) Uani 1 1 d . U . . .
S38 S 0.8813(7) -0.0078(5) 0.0861(3) 0.0512(18) Uani 1 1 d . U . . .
S39 S 1.2201(9) -0.1039(6) 0.1931(4) 0.066(2) Uani 1 1 d . U . . .
S40 S 1.0148(8) -0.1674(5) 0.0758(4) 0.066(2) Uani 1 1 d . U . . .
S41 S 1.2857(10) -0.1103(6) -0.0003(4) 0.079(3) Uani 1 1 d . U . . .
S42 S 1.5161(9) -0.0288(6) 0.1221(4) 0.075(2) Uani 1 1 d . U . . .
S43 S 1.1474(8) 0.0368(6) 0.0150(3) 0.061(2) Uani 1 1 d . U . . .
S44 S 1.3359(8) 0.1087(5) 0.1144(3) 0.0563(18) Uani 1 1 d . U . . .
S45 S 0.9744(8) 0.1889(5) 0.0117(4) 0.0579(19) Uani 1 1 d . U . . .
S46 S 1.1569(8) 0.2734(5) 0.1084(3) 0.0542(18) Uani 1 1 d . U . . .
S47 S 0.8047(9) 0.3352(6) -0.0093(4) 0.076(2) Uani 1 1 d . U . . .
S48 S 1.0128(10) 0.4307(6) 0.1010(4) 0.077(2) Uani 1 1 d . U . . .
O1 O 0.566(3) 0.4363(10) 0.9264(10) 0.143(11) Uani 1 1 d D U . . .
H1 H 0.4905 0.4084 0.9189 0.171 Uiso 1 1 d . U . . .
O2 O 0.0566(14) 0.3539(15) 0.7673(9) 0.112(9) Uani 1 1 d D U . . .
H2 H 0.0653 0.3110 0.7450 0.134 Uiso 1 1 d . U . . .
O3 O 0.250(2) 0.9617(16) 0.5054(7) 0.123(10) Uani 1 1 d D U . . .
H3 H 0.3180 0.9670 0.4880 0.147 Uiso 1 1 d . U . . .
O4 O 0.397(3) 1.217(2) 0.7031(14) 0.066(12) Uiso 0.437 1 d D U P A 1
H4 H 0.4133 1.2691 0.7058 0.080 Uiso 0.437 1 d D U P B 1
O4A O 0.690(3) 1.176(2) 0.8045(15) 0.136(18) Uiso 0.563 1 d D U P C 2
H4A H 0.6977 1.1311 0.7904 0.164 Uiso 0.563 1 d . U P D 2
O5 O 1.085(3) 0.2128(18) 0.6908(7) 0.150(11) Uani 1 1 d D U . . .
H5 H 1.1470 0.1850 0.7080 0.180 Uiso 1 1 d . U . . .
O6 O 0.4575(14) -0.0167(13) 0.4493(9) 0.092(7) Uani 1 1 d D U . . .
H6 H 0.4400 -0.0173 0.4140 0.111 Uiso 1 1 d . U . . .
O7 O 0.5444(18) 0.6037(11) 0.1637(6) 0.072(5) Uani 1 1 d D U . . .
H7 H 0.4570 0.5850 0.1550 0.087 Uiso 1 1 d . U . . .
O8 O 1.157(2) 0.8098(15) 0.4804(12) 0.164(14) Uani 1 1 d D U . . .
H8 H 1.1890 0.8610 0.4880 0.197 Uiso 1 1 d . U . . .
O9 O 1.4520(18) -0.0180(10) 0.3389(6) 0.078(6) Uani 1 1 d D U . . .
H9 H 1.4752 0.0257 0.3253 0.094 Uiso 1 1 d . U . . .
O10 O 0.6518(13) -0.2875(12) 0.0870(8) 0.074(6) Uani 1 1 d D U . . .
H10 H 0.6190 -0.3200 0.1100 0.089 Uiso 1 1 d . U . . .
O11 O 0.913(2) 0.2696(13) -0.1533(9) 0.115(9) Uani 1 1 d D U . . .
H11 H 0.9540 0.2930 -0.1770 0.138 Uiso 1 1 d . U . . .
O12 O 1.285(3) 0.5353(19) 0.1354(10) 0.194(17) Uani 1 1 d D U . . .
H12 H 1.2649 0.4835 0.1360 0.233 Uiso 1 1 d . U . . .
C1 C 0.067(4) 1.070(3) 0.8452(17) 0.134(13) Uani 1 1 d D U . . .
H1A H 0.0364 1.1039 0.8729 0.161 Uiso 1 1 calc R U . . .
H1B H 0.1173 1.1089 0.8255 0.161 Uiso 1 1 calc R U . . .
C2 C -0.062(4) 1.042(3) 0.8042(17) 0.140(13) Uani 1 1 d D U . . .
H2A H -0.0827 1.0880 0.7808 0.168 Uiso 1 1 calc R U . . .
H2B H -0.1350 1.0327 0.8248 0.168 Uiso 1 1 calc R U . . .
C3 C 0.170(3) 0.9327(18) 0.8367(12) 0.060(6) Uani 1 1 d . U . . .
C4 C 0.071(3) 0.9083(19) 0.7921(12) 0.058(6) Uani 1 1 d . U . . .
C5 C 0.237(3) 0.7882(18) 0.8021(11) 0.050(5) Uani 1 1 d . U . . .
C6 C 0.312(3) 0.7189(18) 0.7961(12) 0.061(6) Uani 1 1 d . U . . .
C7 C 0.465(3) 0.6027(18) 0.8139(13) 0.063(6) Uani 1 1 d . U . . .
C8 C 0.377(3) 0.578(2) 0.7679(12) 0.063(6) Uani 1 1 d . U . . .
C9 C 0.644(3) 0.5811(13) 0.9188(10) 0.094(8) Uani 1 1 d D U . . .
H9A H 0.7380 0.5748 0.9358 0.113 Uiso 1 1 calc R U . . .
H9B H 0.6262 0.6386 0.9261 0.113 Uiso 1 1 calc R U . . .
C10 C 0.5474(18) 0.5206(11) 0.9422(7) 0.097(9) Uani 1 1 d D U . . .
H10A H 0.4531 0.5313 0.9273 0.117 Uiso 1 1 calc R U . . .
C11 C 0.573(4) 0.5304(16) 1.0049(8) 0.157(17) Uani 1 1 d D U . . .
H11A H 0.5610 0.5868 1.0160 0.236 Uiso 1 1 calc R U . . .
H11B H 0.5101 0.4916 1.0187 0.236 Uiso 1 1 calc R U . . .
H11C H 0.6652 0.5189 1.0198 0.236 Uiso 1 1 calc R U . . .
C12 C 0.223(2) 0.4325(13) 0.7255(9) 0.067(6) Uani 1 1 d D U . . .
H12A H 0.1558 0.4712 0.7129 0.080 Uiso 1 1 calc R U . . .
H12B H 0.2108 0.3872 0.6973 0.080 Uiso 1 1 calc R U . . .
C13 C 0.1920(13) 0.3961(10) 0.7780(6) 0.082(8) Uani 1 1 d D U . . .
H13 H 0.1981 0.4418 0.8061 0.099 Uiso 1 1 calc R U . . .
C14 C 0.2924(19) 0.3338(18) 0.7998(6) 0.155(18) Uani 1 1 d D U . . .
H14A H 0.3837 0.3616 0.8071 0.233 Uiso 1 1 calc R U . . .
H14B H 0.2712 0.3121 0.8333 0.233 Uiso 1 1 calc R U . . .
H14C H 0.2857 0.2884 0.7727 0.233 Uiso 1 1 calc R U . . .
C15 C 0.795(4) 0.495(2) 0.6788(12) 0.126(12) Uani 1 1 d D U . . .
H15A H 0.7783 0.4350 0.6711 0.151 Uiso 1 1 calc R U . . .
H15B H 0.8677 0.5151 0.6601 0.151 Uiso 1 1 calc R U . . .
C16 C 0.851(5) 0.509(2) 0.7396(12) 0.132(12) Uani 1 1 d D U . . .
H16A H 0.9364 0.4829 0.7479 0.159 Uiso 1 1 calc R U . . .
H16B H 0.7879 0.4792 0.7594 0.159 Uiso 1 1 calc R U . . .
C17 C 0.648(3) 0.6282(17) 0.6859(11) 0.052(6) Uani 1 1 d . U . . .
C18 C 0.738(3) 0.6547(18) 0.7334(11) 0.049(5) Uani 1 1 d . U . . .
C19 C 0.562(3) 0.7658(17) 0.7170(12) 0.057(6) Uani 1 1 d . U . . .
C20 C 0.483(3) 0.8365(18) 0.7188(11) 0.057(6) Uani 1 1 d . U . . .
C21 C 0.316(3) 0.9425(18) 0.6932(12) 0.059(6) Uani 1 1 d . U . . .
C22 C 0.400(3) 0.9807(18) 0.7404(12) 0.060(5) Uani 1 1 d . U . . .
C23 C 0.161(2) 0.9629(16) 0.5892(8) 0.078(7) Uani 1 1 d D U . . .
H23A H 0.1423 0.9023 0.5842 0.093 Uiso 1 1 calc R U . . .
H23B H 0.0824 0.9871 0.5691 0.093 Uiso 1 1 calc R U . . .
C24 C 0.2818(15) 0.9889(11) 0.5626(6) 0.085(8) Uani 1 1 d D U . . .
H24 H 0.3615 0.9624 0.5810 0.102 Uiso 1 1 calc R U . . .
C25 C 0.316(3) 1.0838(11) 0.5673(12) 0.116(13) Uani 1 1 d D U . . .
H25A H 0.3372 1.1027 0.6056 0.174 Uiso 1 1 calc R U . . .
H25B H 0.3931 1.0985 0.5504 0.174 Uiso 1 1 calc R U . . .
H25C H 0.2386 1.1100 0.5488 0.174 Uiso 1 1 calc R U . . .
C26 C 0.514(4) 1.141(2) 0.7766(14) 0.055(13) Uiso 0.437 1 d D U P A 1
H26A H 0.5123 1.1849 0.8045 0.066 Uiso 0.437 1 calc R U P A 1
H26B H 0.5963 1.1137 0.7881 0.066 Uiso 0.437 1 calc R U P A 1
C26A C 0.482(4) 1.141(2) 0.7382(18) 0.087(14) Uiso 0.563 1 d D U P C 2
H26C H 0.5387 1.1085 0.7201 0.104 Uiso 0.563 1 calc R U P C 2
H26D H 0.4204 1.1669 0.7096 0.104 Uiso 0.563 1 calc R U P C 2
C27 C 0.521(3) 1.1813(17) 0.7227(12) 0.067(15) Uiso 0.437 1 d D U P A 1
H27 H 0.5336 1.1384 0.6953 0.080 Uiso 0.437 1 calc R U P A 1
C27A C 0.572(3) 1.2102(16) 0.7747(11) 0.072(13) Uiso 0.563 1 d D U P C 2
H27A H 0.5208 1.2328 0.8010 0.086 Uiso 0.563 1 calc R U P C 2
C28 C 0.640(3) 1.250(3) 0.730(2) 0.11(3) Uiso 0.437 1 d D U P A 1
H28A H 0.7240 1.2264 0.7430 0.131 Uiso 0.437 1 calc R U P A 1
H28B H 0.6429 1.2742 0.6950 0.131 Uiso 0.437 1 calc R U P A 1
H28C H 0.6274 1.2927 0.7562 0.131 Uiso 0.437 1 calc R U P A 1
C28A C 0.618(4) 1.2809(18) 0.7407(16) 0.062(14) Uiso 0.563 1 d D U P C 2
H28D H 0.5396 1.3041 0.7205 0.094 Uiso 0.563 1 calc R U P C 2
H28E H 0.6744 1.3241 0.7649 0.094 Uiso 0.563 1 calc R U P C 2
H28F H 0.6696 1.2594 0.7152 0.094 Uiso 0.563 1 calc R U P C 2
C29 C 0.412(3) 0.699(2) 0.5003(16) 0.094(9) Uani 1 1 d . U . . .
H29A H 0.3475 0.6749 0.5219 0.113 Uiso 1 1 calc R U . . .
H29B H 0.4184 0.7592 0.5056 0.113 Uiso 1 1 calc R U . . .
C30 C 0.353(4) 0.673(2) 0.4364(16) 0.096(9) Uani 1 1 d . U . . .
H30A H 0.4221 0.6897 0.4152 0.116 Uiso 1 1 calc R U . . .
H30B H 0.2749 0.7042 0.4238 0.116 Uiso 1 1 calc R U . . .
C31 C 0.557(3) 0.5663(17) 0.4894(12) 0.052(5) Uani 1 1 d . U . . .
C32 C 0.457(3) 0.5296(18) 0.4500(12) 0.059(6) Uani 1 1 d . U . . .
C33 C 0.632(3) 0.4281(17) 0.4647(12) 0.054(5) Uani 1 1 d . U . . .
C34 C 0.705(3) 0.3545(19) 0.4646(13) 0.064(6) Uani 1 1 d . U . . .
C35 C 0.857(3) 0.2402(19) 0.4944(12) 0.061(6) Uani 1 1 d . U . . .
C36 C 0.760(3) 0.2017(18) 0.4559(11) 0.054(5) Uani 1 1 d . U . . .
C37 C 1.054(3) 0.231(2) 0.5932(7) 0.094(9) Uani 1 1 d D U . . .
H37A H 1.1523 0.2312 0.6035 0.113 Uiso 1 1 calc R U . . .
H37B H 1.0357 0.2899 0.5933 0.113 Uiso 1 1 calc R U . . .
C38 C 0.994(2) 0.1922(12) 0.6391(8) 0.138(12) Uani 1 1 d D U . . .
H38 H 0.9806 0.1310 0.6325 0.166 Uiso 1 1 calc R U . . .
C39 C 0.857(2) 0.224(3) 0.6421(15) 0.21(2) Uani 1 1 d D U . . .
H39A H 0.7943 0.2104 0.6076 0.313 Uiso 1 1 calc R U . . .
H39B H 0.8202 0.1977 0.6714 0.313 Uiso 1 1 calc R U . . .
H39C H 0.8690 0.2838 0.6493 0.313 Uiso 1 1 calc R U . . .
C40 C 0.679(2) 0.0509(11) 0.4910(10) 0.082(8) Uani 1 1 d D U . . .
H40A H 0.7592 0.0424 0.5185 0.099 Uiso 1 1 calc R U . . .
H40B H 0.6317 0.0929 0.5068 0.099 Uiso 1 1 calc R U . . .
C41 C 0.5864(16) -0.0304(9) 0.4824(6) 0.071(7) Uani 1 1 d D U . . .
H41 H 0.5720 -0.0493 0.5184 0.085 Uiso 1 1 calc R U . . .
C42 C 0.648(2) -0.0982(12) 0.4537(12) 0.087(10) Uani 1 1 d D U . . .
H42A H 0.7349 -0.1078 0.4757 0.131 Uiso 1 1 calc R U . . .
H42B H 0.5879 -0.1493 0.4492 0.131 Uiso 1 1 calc R U . . .
H42C H 0.6610 -0.0805 0.4181 0.131 Uiso 1 1 calc R U . . .
C43 C 1.123(4) 0.083(2) 0.3720(17) 0.097(9) Uani 1 1 d . U . . .
H43A H 1.0916 0.0575 0.4032 0.116 Uiso 1 1 calc R U . . .
H43B H 1.1458 0.0370 0.3497 0.116 Uiso 1 1 calc R U . . .
C44 C 1.242(4) 0.131(2) 0.393(2) 0.119(11) Uani 1 1 d . U . . .
H44A H 1.2905 0.1386 0.3626 0.143 Uiso 1 1 calc R U . . .
H44B H 1.2963 0.0974 0.4191 0.143 Uiso 1 1 calc R U . . .
C45 C 0.993(3) 0.2318(17) 0.3595(13) 0.062(6) Uani 1 1 d . U . . .
C46 C 1.099(3) 0.2682(16) 0.3966(11) 0.048(6) Uiso 1 1 d . U . . .
C47 C 0.914(3) 0.3777(16) 0.3718(12) 0.056(6) Uani 1 1 d . U . . .
C48 C 0.843(3) 0.4478(17) 0.3672(13) 0.064(7) Uani 1 1 d . U . . .
C49 C 0.670(3) 0.5531(17) 0.3454(11) 0.051(5) Uani 1 1 d . U . . .
C50 C 0.774(3) 0.5955(17) 0.3836(13) 0.067(7) Uani 1 1 d . U . . .
C51 C 0.480(3) 0.5786(12) 0.2512(7) 0.068(6) Uani 1 1 d D U . . .
H51A H 0.4937 0.5206 0.2430 0.082 Uiso 1 1 calc R U . . .
H51B H 0.3849 0.5854 0.2376 0.082 Uiso 1 1 calc R U . . .
C52 C 0.5659(14) 0.6347(9) 0.2201(6) 0.068(6) Uani 1 1 d D U . . .
H52 H 0.6627 0.6342 0.2369 0.082 Uiso 1 1 calc R U . . .
C53 C 0.529(3) 0.7245(8) 0.2216(11) 0.098(11) Uani 1 1 d D U . . .
H53A H 0.5427 0.7458 0.2593 0.148 Uiso 1 1 calc R U . . .
H53B H 0.5850 0.7588 0.2019 0.148 Uiso 1 1 calc R U . . .
H53C H 0.4342 0.7255 0.2045 0.148 Uiso 1 1 calc R U . . .
C54 C 0.967(3) 0.7166(10) 0.4319(13) 0.097(10) Uani 1 1 d D U . . .
H54A H 0.9992 0.6745 0.4573 0.117 Uiso 1 1 calc R U . . .
H54B H 1.0091 0.7109 0.3998 0.117 Uiso 1 1 calc R U . . .
C55 C 1.0127(19) 0.8027(11) 0.4597(8) 0.121(12) Uani 1 1 d D U . . .
H55 H 0.9656 0.8100 0.4906 0.145 Uiso 1 1 calc R U . . .
C56 C 0.980(3) 0.8714(11) 0.4195(12) 0.105(12) Uani 1 1 d D U . . .
H56A H 0.8836 0.8670 0.4054 0.158 Uiso 1 1 calc R U . . .
H56B H 1.0094 0.9253 0.4383 0.158 Uiso 1 1 calc R U . . .
H56C H 1.0275 0.8651 0.3894 0.158 Uiso 1 1 calc R U . . .
C57 C 0.707(4) 0.442(2) 0.1620(13) 0.085(8) Uani 1 1 d . U . . .
H57A H 0.6960 0.4938 0.1818 0.102 Uiso 1 1 calc R U . . .
H57B H 0.7449 0.4578 0.1299 0.102 Uiso 1 1 calc R U . . .
C58 C 0.572(4) 0.395(2) 0.1433(15) 0.085(8) Uani 1 1 d . U . . .
H58A H 0.5079 0.4333 0.1271 0.102 Uiso 1 1 calc R U . . .
H58B H 0.5401 0.3730 0.1755 0.102 Uiso 1 1 calc R U . . .
C59 C 0.808(3) 0.2878(16) 0.1687(11) 0.049(5) Uani 1 1 d . U . . .
C60 C 0.710(3) 0.2563(18) 0.1256(11) 0.054(6) Uani 1 1 d . U . . .
C61 C 0.867(3) 0.1468(17) 0.1424(11) 0.049(5) Uani 1 1 d . U . . .
C62 C 0.933(3) 0.0670(16) 0.1385(10) 0.047(5) Uani 1 1 d . U . . .
C63 C 1.090(3) -0.0484(14) 0.1616(10) 0.044(5) Uani 1 1 d . U . . .
C64 C 1.013(3) -0.0771(15) 0.1117(11) 0.052(6) Uani 1 1 d . U . . .
C65 C 1.273(2) -0.0475(12) 0.2589(8) 0.063(7) Uani 1 1 d D U . . .
H65A H 1.2970 0.0112 0.2528 0.076 Uiso 1 1 calc R U . . .
H65B H 1.1966 -0.0503 0.2779 0.076 Uiso 1 1 calc R U . . .
C66 C 1.3934(14) -0.0801(9) 0.2958(6) 0.075(8) Uani 1 1 d D U . . .
H66 H 1.4622 -0.0913 0.2738 0.090 Uiso 1 1 calc R U . . .
C67 C 1.350(2) -0.1605(8) 0.3217(10) 0.073(9) Uani 1 1 d D U . . .
H67A H 1.3102 -0.2026 0.2931 0.109 Uiso 1 1 calc R U . . .
H67B H 1.4280 -0.1801 0.3446 0.109 Uiso 1 1 calc R U . . .
H67C H 1.2834 -0.1496 0.3438 0.109 Uiso 1 1 calc R U . . .
C68 C 0.8481(19) -0.2143(13) 0.0608(9) 0.069(7) Uani 1 1 d D U . . .
H68A H 0.7886 -0.1708 0.0499 0.083 Uiso 1 1 calc R U . . .
H68B H 0.8395 -0.2528 0.0288 0.083 Uiso 1 1 calc R U . . .
C69 C 0.7945(14) -0.2619(9) 0.1053(6) 0.064(6) Uani 1 1 d D U . . .
H69 H 0.8075 -0.2251 0.1388 0.077 Uiso 1 1 calc R U . . .
C70 C 0.8689(19) -0.3395(13) 0.1187(11) 0.074(8) Uani 1 1 d D U . . .
H70A H 0.9648 -0.3230 0.1310 0.111 Uiso 1 1 calc R U . . .
H70B H 0.8335 -0.3683 0.1473 0.111 Uiso 1 1 calc R U . . .
H70C H 0.8552 -0.3763 0.0861 0.111 Uiso 1 1 calc R U . . .
C71 C 1.451(4) -0.140(2) 0.0331(15) 0.097(9) Uani 1 1 d . U . . .
H71A H 1.4558 -0.1986 0.0222 0.116 Uiso 1 1 calc R U . . .
H71B H 1.5215 -0.1067 0.0194 0.116 Uiso 1 1 calc R U . . .
C72 C 1.479(5) -0.131(2) 0.0922(16) 0.110(10) Uani 1 1 d . U . . .
H72A H 1.5564 -0.1626 0.1057 0.131 Uiso 1 1 calc R U . . .
H72B H 1.4011 -0.1579 0.1054 0.131 Uiso 1 1 calc R U . . .
C73 C 1.276(3) -0.0187(18) 0.0395(13) 0.061(6) Uani 1 1 d . U . . .
C74 C 1.374(3) 0.0167(19) 0.0849(13) 0.068(7) Uani 1 1 d . U . . .
C75 C 1.195(3) 0.1165(16) 0.0642(10) 0.045(5) Uani 1 1 d . U . . .
C76 C 1.114(3) 0.1896(16) 0.0638(10) 0.050(5) Uani 1 1 d . U . . .
C77 C 0.941(3) 0.2882(18) 0.0295(11) 0.050(5) Uani 1 1 d . U . . .
C78 C 1.033(3) 0.3322(18) 0.0704(12) 0.064(6) Uani 1 1 d . U . . .
C79 C 0.794(2) 0.2872(16) -0.0787(8) 0.073(7) Uani 1 1 d D U . . .
H79A H 0.7962 0.2270 -0.0763 0.087 Uiso 1 1 calc R U . . .
H79B H 0.7069 0.2968 -0.1016 0.087 Uiso 1 1 calc R U . . .
C80 C 0.9085(14) 0.3222(11) -0.1058(7) 0.072(7) Uani 1 1 d D U . . .
H80 H 0.9954 0.3232 -0.0795 0.087 Uiso 1 1 calc R U . . .
C81 C 0.888(4) 0.4108(10) -0.1239(14) 0.144(16) Uani 1 1 d D U . . .
H81A H 0.8853 0.4466 -0.0922 0.217 Uiso 1 1 calc R U . . .
H81B H 0.9632 0.4317 -0.1406 0.217 Uiso 1 1 calc R U . . .
H81C H 0.8043 0.4101 -0.1502 0.217 Uiso 1 1 calc R U . . .
C82 C 1.105(3) 0.4986(15) 0.0564(11) 0.101(9) Uani 1 1 d D U . . .
H82A H 1.1661 0.4667 0.0397 0.121 Uiso 1 1 calc R U . . .
H82B H 1.0409 0.5206 0.0272 0.121 Uiso 1 1 calc R U . . .
C83 C 1.1859(19) 0.5692(12) 0.0945(8) 0.106(10) Uani 1 1 d D U . . .
H83 H 1.1233 0.5981 0.1128 0.127 Uiso 1 1 calc R U . . .
C84 C 1.260(3) 0.6320(14) 0.0627(11) 0.113(13) Uani 1 1 d D U . . .
H84A H 1.1947 0.6551 0.0351 0.169 Uiso 1 1 calc R U . . .
H84B H 1.3097 0.6764 0.0877 0.169 Uiso 1 1 calc R U . . .
H84C H 1.3227 0.6042 0.0452 0.169 Uiso 1 1 calc R U . . .

loop_
_atom_site_aniso_label
_atom_site_aniso_U_11
_atom_site_aniso_U_22
_atom_site_aniso_U_33
_atom_site_aniso_U_23
_atom_site_aniso_U_13
_atom_site_aniso_U_12
I1 0.156(3) 0.122(2) 0.072(2) 0.0074(17) 0.0171(18) 0.001(2)
I2 0.0824(15) 0.127(2) 0.0604(15) -0.0007(14) 0.0163(11) -0.0292(15)
I3 0.103(2) 0.224(4) 0.116(3) 0.050(3) 0.047(2) 0.030(2)
I4 0.0676(14) 0.0936(16) 0.0712(16) 0.0091(12) 0.0117(11) 0.0107(12)
I5 0.0610(12) 0.0789(14) 0.0573(13) -0.0039(10) 0.0120(9) -0.0092(10)
I6 0.0920(18) 0.0864(17) 0.0802(18) -0.0032(13) 0.0169(13) 0.0060(13)
I7 0.104(2) 0.124(2) 0.096(2) -0.0091(17) 0.0134(16) 0.0051(17)
I8 0.0797(15) 0.0995(17) 0.0641(15) -0.0083(12) 0.0238(11) -0.0237(13)
I9 0.120(2) 0.126(2) 0.097(2) 0.0265(17) 0.0441(17) 0.0176(18)
I10 0.105(2) 0.0669(15) 0.116(2) 0.0047(14) 0.0322(16) 0.0018(13)
I11 0.0716(14) 0.0744(14) 0.0708(15) -0.0012(11) 0.0120(11) 0.0016(10)
I12 0.123(2) 0.103(2) 0.113(2) 0.0277(18) 0.0213(18) 0.0397(17)
I13 0.0859(16) 0.0799(16) 0.0886(18) -0.0023(13) 0.0158(13) -0.0025(13)
I14 0.0741(14) 0.0728(13) 0.0562(13) 0.0069(10) 0.0042(10) -0.0126(11)
I15 0.0718(14) 0.0849(15) 0.0756(17) 0.0063(13) 0.0073(11) -0.0014(12)
I16 0.0669(15) 0.155(3) 0.095(2) 0.0230(18) 0.0221(13) 0.0162(16)
I17 0.0783(15) 0.0968(17) 0.0683(15) -0.0066(13) 0.0125(11) -0.0288(13)
I18 0.134(2) 0.0846(17) 0.0872(19) -0.0064(14) 0.0140(16) -0.0115(15)
S1 0.089(6) 0.077(5) 0.067(6) -0.021(4) 0.008(4) 0.013(4)
S2 0.065(5) 0.084(6) 0.080(6) -0.009(5) 0.003(4) 0.026(4)
S3 0.064(5) 0.067(5) 0.047(4) -0.005(4) 0.008(3) 0.009(4)
S4 0.052(4) 0.060(4) 0.058(5) -0.011(4) 0.007(3) -0.001(3)
S5 0.060(4) 0.060(4) 0.055(5) 0.004(4) 0.005(3) 0.007(3)
S6 0.062(5) 0.066(5) 0.062(5) -0.009(4) 0.015(3) 0.004(4)
S7 0.093(6) 0.098(7) 0.094(7) 0.023(6) 0.018(5) 0.033(5)
S8 0.071(5) 0.067(5) 0.090(7) -0.011(4) 0.039(5) 0.006(4)
S9 0.075(5) 0.062(5) 0.076(6) -0.012(4) 0.010(4) 0.010(4)
S10 0.058(5) 0.088(6) 0.078(6) 0.010(5) 0.000(4) 0.015(4)
S11 0.056(4) 0.073(5) 0.044(4) -0.006(3) 0.005(3) 0.015(3)
S12 0.053(4) 0.072(5) 0.046(4) 0.004(3) 0.003(3) -0.003(3)
S13 0.060(4) 0.070(5) 0.043(4) -0.007(3) -0.002(3) 0.015(4)
S14 0.054(4) 0.070(5) 0.056(5) -0.006(4) 0.005(3) -0.008(4)
S15 0.075(5) 0.094(6) 0.073(6) 0.005(5) 0.026(4) 0.031(4)
S16 0.118(8) 0.066(5) 0.086(7) -0.016(5) 0.031(6) 0.001(5)
S17 0.092(6) 0.074(5) 0.080(6) -0.008(5) 0.013(5) 0.030(4)
S18 0.042(4) 0.086(6) 0.112(8) 0.011(5) 0.009(4) 0.006(4)
S19 0.061(4) 0.067(5) 0.046(4) 0.005(3) 0.003(3) 0.018(4)
S20 0.054(4) 0.063(4) 0.064(5) 0.012(4) 0.003(3) 0.001(3)
S21 0.059(5) 0.075(5) 0.057(5) -0.005(4) 0.003(3) 0.001(4)
S22 0.062(5) 0.068(4) 0.049(5) -0.004(4) 0.005(3) 0.001(4)
S23 0.090(6) 0.117(7) 0.077(6) -0.019(6) 0.003(5) 0.057(5)
S24 0.107(7) 0.054(4) 0.059(5) -0.001(4) 0.035(4) 0.003(4)
S25 0.100(6) 0.060(5) 0.076(6) 0.001(4) 0.018(5) 0.018(4)
S26 0.048(5) 0.083(6) 0.113(8) 0.019(5) 0.005(4) 0.010(4)
S27 0.077(5) 0.058(4) 0.054(5) -0.001(4) 0.009(4) 0.013(4)
S28 0.055(4) 0.062(5) 0.070(5) 0.003(4) 0.009(4) 0.008(4)
S29 0.078(5) 0.055(4) 0.050(5) -0.005(4) 0.003(4) 0.015(4)
S31 0.068(5) 0.075(5) 0.069(5) 0.000(4) 0.020(4) 0.021(4)
S32 0.084(6) 0.060(5) 0.114(8) -0.030(5) 0.047(5) -0.005(4)
S33 0.106(6) 0.048(4) 0.061(5) -0.007(4) 0.008(4) 0.025(4)
S34 0.072(5) 0.078(5) 0.074(6) -0.005(4) 0.003(4) 0.027(4)
S35 0.061(4) 0.051(4) 0.041(4) -0.007(3) 0.006(3) 0.012(3)
S36 0.046(4) 0.056(4) 0.066(5) -0.010(4) 0.004(3) 0.003(3)
S37 0.053(4) 0.049(4) 0.046(4) -0.009(3) 0.004(3) 0.000(3)
S38 0.042(4) 0.045(4) 0.062(5) -0.008(3) -0.001(3) 0.006(3)
S39 0.067(5) 0.075(5) 0.058(5) 0.000(4) 0.001(4) 0.031(4)
S40 0.059(5) 0.058(4) 0.079(6) -0.021(4) 0.015(4) 0.000(4)
S41 0.083(6) 0.061(5) 0.095(7) -0.017(5) 0.029(5) 0.002(4)
S42 0.058(5) 0.067(5) 0.099(7) 0.008(5) 0.010(4) 0.011(4)
S43 0.058(4) 0.072(5) 0.050(5) -0.005(4) 0.006(3) 0.006(4)
S44 0.050(4) 0.061(4) 0.055(5) 0.007(3) 0.003(3) 0.001(3)
S45 0.057(4) 0.056(4) 0.059(5) -0.003(4) 0.005(3) 0.010(3)
S46 0.054(4) 0.052(4) 0.054(5) -0.004(3) 0.008(3) -0.001(3)
S47 0.069(5) 0.101(6) 0.068(5) 0.024(5) 0.019(4) 0.035(4)
S48 0.086(6) 0.066(5) 0.085(7) -0.008(4) 0.034(5) 0.017(4)
O1 0.16(3) 0.088(14) 0.18(3) -0.019(18) 0.03(2) 0.016(16)
O2 0.094(14) 0.13(2) 0.11(2) -0.009(16) 0.048(14) -0.041(14)
O3 0.082(16) 0.21(3) 0.071(13) -0.028(17) 0.012(12) -0.017(18)
O5 0.25(3) 0.13(2) 0.073(13) -0.006(16) 0.029(18) 0.05(2)
O6 0.060(12) 0.15(2) 0.074(16) -0.007(14) 0.025(10) 0.009(11)
O7 0.068(13) 0.075(13) 0.067(10) 0.004(10) 0.003(10) -0.008(11)
O8 0.14(2) 0.13(2) 0.18(3) -0.02(2) -0.04(2) -0.029(18)
O9 0.088(14) 0.090(13) 0.047(12) 0.008(10) 0.010(9) -0.036(12)
O10 0.069(10) 0.079(14) 0.072(15) -0.007(11) 0.015(10) -0.004(10)
O11 0.094(17) 0.15(2) 0.12(2) 0.009(15) 0.069(15) 0.004(16)
O12 0.15(3) 0.25(4) 0.16(3) 0.08(2) -0.02(2) -0.02(3)
C1 0.15(2) 0.11(2) 0.12(2) -0.052(16) -0.035(17) 0.060(16)
C2 0.14(2) 0.13(2) 0.13(2) -0.057(17) -0.041(17) 0.077(17)
C3 0.064(13) 0.060(12) 0.054(14) -0.007(9) 0.010(9) -0.002(9)
C4 0.039(12) 0.084(14) 0.054(14) -0.019(10) 0.019(8) 0.008(9)
C5 0.039(11) 0.061(12) 0.050(13) -0.002(9) 0.015(8) -0.007(8)
C6 0.055(13) 0.063(12) 0.059(15) -0.004(10) -0.001(10) -0.001(9)
C7 0.053(12) 0.062(12) 0.074(14) 0.000(10) 0.022(9) -0.005(9)
C8 0.044(12) 0.091(12) 0.064(14) -0.020(10) 0.035(8) 0.013(9)
C9 0.09(2) 0.092(17) 0.102(11) 0.005(15) 0.008(13) 0.032(15)
C10 0.12(2) 0.092(17) 0.098(15) 0.014(17) 0.035(17) 0.047(16)
C11 0.31(5) 0.07(2) 0.090(17) 0.036(17) 0.02(3) 0.05(3)
C12 0.065(13) 0.066(15) 0.084(18) -0.004(12) 0.044(13) 0.025(9)
C13 0.077(15) 0.10(2) 0.09(2) -0.012(14) 0.053(15) -0.003(12)
C14 0.16(3) 0.19(4) 0.11(3) 0.05(3) -0.03(3) 0.03(3)
C15 0.15(2) 0.084(19) 0.12(2) -0.015(15) -0.033(19) 0.061(16)
C16 0.15(3) 0.093(14) 0.13(2) -0.011(18) -0.041(18) 0.046(16)
C17 0.046(12) 0.060(12) 0.051(13) 0.002(9) 0.008(9) 0.007(9)
C18 0.042(11) 0.071(12) 0.041(12) 0.010(8) 0.023(7) -0.001(9)
C19 0.050(13) 0.052(12) 0.061(14) 0.000(9) -0.007(10) -0.006(8)
C20 0.072(14) 0.061(12) 0.034(13) 0.001(9) -0.001(10) 0.008(9)
C21 0.080(14) 0.058(12) 0.044(12) 0.014(8) 0.020(9) 0.013(10)
C22 0.069(14) 0.060(12) 0.058(14) -0.002(9) 0.033(8) 0.003(10)
C23 0.068(16) 0.097(19) 0.065(10) 0.005(14) 0.000(10) 0.022(14)
C24 0.085(18) 0.107(18) 0.061(13) -0.010(17) 0.012(12) 0.010(18)
C25 0.11(3) 0.105(19) 0.13(3) 0.013(19) 0.02(2) 0.00(2)
C29 0.094(17) 0.084(17) 0.11(2) -0.003(14) 0.020(15) 0.038(13)
C30 0.082(19) 0.088(11) 0.116(19) 0.004(18) 0.000(14) 0.035(13)
C31 0.053(11) 0.051(11) 0.057(15) 0.016(9) 0.019(9) 0.004(9)
C32 0.051(11) 0.070(12) 0.059(15) 0.013(10) 0.013(9) 0.008(9)
C33 0.046(11) 0.059(10) 0.057(15) 0.008(10) 0.014(9) -0.005(8)
C34 0.056(13) 0.069(11) 0.065(16) -0.008(11) 0.010(10) 0.008(9)
C35 0.044(12) 0.079(10) 0.063(15) -0.009(11) 0.019(8) 0.015(10)
C36 0.063(12) 0.067(8) 0.039(13) 0.001(9) 0.024(8) 0.009(9)
C37 0.11(2) 0.09(2) 0.071(11) 0.006(13) -0.009(12) 0.011(18)
C38 0.15(3) 0.18(3) 0.091(13) 0.05(2) 0.023(16) 0.04(2)
C39 0.17(3) 0.22(5) 0.26(5) 0.03(5) 0.10(2) 0.04(4)
C40 0.126(18) 0.070(13) 0.037(13) 0.011(12) -0.004(13) -0.019(14)
C41 0.087(16) 0.074(15) 0.046(16) 0.002(12) 0.010(11) -0.016(12)
C42 0.09(2) 0.065(16) 0.11(3) 0.013(16) 0.015(19) 0.005(14)
C43 0.097(18) 0.067(14) 0.13(2) 0.008(16) 0.022(15) 0.040(11)
C44 0.104(17) 0.097(18) 0.15(3) 0.009(17) 0.009(18) 0.033(16)
C45 0.084(15) 0.051(10) 0.064(16) 0.005(11) 0.040(12) 0.025(11)
C47 0.064(13) 0.038(10) 0.063(16) 0.003(10) 0.009(10) 0.000(9)
C48 0.060(13) 0.050(11) 0.078(17) 0.006(12) 0.005(11) 0.005(9)
C49 0.058(11) 0.057(11) 0.048(13) -0.014(10) 0.035(8) 0.014(8)
C50 0.069(13) 0.046(11) 0.084(18) 0.004(11) 0.012(11) 0.003(10)
C51 0.067(16) 0.068(15) 0.074(10) -0.015(12) 0.021(10) 0.018(13)
C52 0.064(17) 0.069(15) 0.067(11) -0.008(12) 0.002(13) 0.008(13)
C53 0.10(3) 0.074(14) 0.13(3) -0.003(16) 0.03(2) 0.008(18)
C54 0.105(12) 0.044(12) 0.14(2) -0.031(15) 0.017(19) 0.000(14)
C55 0.126(19) 0.069(16) 0.15(3) -0.031(15) 0.02(2) -0.024(17)
C56 0.09(2) 0.038(14) 0.19(4) -0.038(16) 0.03(2) -0.007(16)
C57 0.125(19) 0.070(14) 0.057(18) -0.006(13) 0.001(14) 0.039(12)
C58 0.109(15) 0.076(17) 0.082(19) 0.007(12) 0.029(14) 0.043(12)
C59 0.058(13) 0.044(10) 0.045(13) -0.006(9) 0.012(9) 0.007(9)
C60 0.060(13) 0.065(12) 0.037(13) -0.002(9) 0.008(9) 0.013(9)
C61 0.049(12) 0.050(11) 0.051(14) -0.005(9) 0.018(9) 0.003(8)
C62 0.059(13) 0.051(11) 0.037(12) -0.003(8) 0.019(8) 0.016(9)
C63 0.062(12) 0.030(9) 0.040(11) 0.022(7) 0.012(8) -0.003(8)
C64 0.060(13) 0.040(10) 0.056(13) -0.001(8) 0.000(9) 0.017(8)
C65 0.075(16) 0.056(14) 0.051(12) 0.009(10) 0.006(10) -0.021(13)
C66 0.079(18) 0.077(16) 0.061(15) 0.007(11) 0.000(12) -0.009(14)
C67 0.025(14) 0.063(13) 0.13(3) 0.020(14) 0.013(14) 0.019(11)
C68 0.074(13) 0.059(14) 0.070(17) -0.005(11) 0.013(12) -0.007(11)
C69 0.075(13) 0.062(15) 0.050(16) -0.021(12) 0.009(12) -0.009(11)
C70 0.089(18) 0.072(17) 0.06(2) 0.000(14) 0.025(16) 0.002(14)
C71 0.126(18) 0.091(19) 0.085(16) 0.004(14) 0.032(15) 0.052(15)
C72 0.17(2) 0.076(13) 0.089(16) 0.007(16) 0.015(16) 0.043(16)
C73 0.051(13) 0.058(13) 0.074(16) -0.009(10) 0.015(9) 0.002(9)
C74 0.074(15) 0.060(13) 0.064(16) 0.000(10) -0.005(10) 0.010(10)
C75 0.049(12) 0.047(10) 0.040(12) 0.012(8) 0.014(8) -0.001(8)
C76 0.072(13) 0.054(10) 0.027(11) 0.020(8) 0.013(8) 0.012(9)
C77 0.047(12) 0.068(11) 0.044(12) 0.011(9) 0.024(7) 0.020(9)
C78 0.088(15) 0.062(9) 0.043(14) 0.000(9) 0.010(10) 0.017(9)
C79 0.038(13) 0.13(2) 0.057(10) 0.020(12) 0.008(9) 0.013(14)
C80 0.037(13) 0.128(19) 0.056(14) 0.037(13) 0.011(11) 0.010(15)
C81 0.16(4) 0.12(2) 0.16(4) 0.05(2) 0.05(3) 0.02(3)
C82 0.074(19) 0.082(15) 0.15(2) 0.004(16) 0.039(15) -0.006(14)
C83 0.07(2) 0.079(18) 0.17(3) -0.007(16) 0.028(16) 0.016(12)
C84 0.10(3) 0.07(2) 0.15(3) -0.001(19) 0.00(2) -0.006(17)

loop_
_atom_type_symbol
_atom_type_description
_atom_type_scat_dispersion_real
_atom_type_scat_dispersion_imag
_atom_type_scat_source
C C 0.0033 0.0016 'International Tables Vol C Tables 4.2.6.8 and 6.1.1.4'
H H 0.0000 0.0000 'International Tables Vol C Tables 4.2.6.8 and 6.1.1.4'
I I -0.4742 1.8119 'International Tables Vol C Tables 4.2.6.8 and 6.1.1.4'
S S 0.1246 0.1234 'International Tables Vol C Tables 4.2.6.8 and 6.1.1.4'
O O 0.0106 0.0060 'International Tables Vol C Tables 4.2.6.8 and 6.1.1.4'

loop_
_geom_angle_atom_site_label_1
_geom_angle_atom_site_label_2
_geom_angle_atom_site_label_3
_geom_angle
I1 I2 I3 178.78(12)
I6 I5 I4 176.53(9)
I7 I8 I9 174.13(11)
I10 I11 I12 178.37(11)
I13 I14 I15 178.31(11)
I18 I17 I16 178.63(10)
C1 S1 C3 99.5(16)
C2 S2 C4 102.5(14)
C5 S3 C3 97.1(13)
C5 S4 C4 97.4(13)
C6 S5 C7 92.9(14)
C8 S6 C6 94.2(14)
C7 S7 C9 105.3(15)
C8 S8 C12 102.4(13)
C17 S9 C15 101.8(14)
C18 S10 C16 102.0(16)
C19 S11 C17 97.0(13)
C19 S12 C18 94.7(13)
C20 S13 C21 95.5(14)
C20 S14 C22 94.7(13)
C21 S15 C23 104.7(14)
C26 S16 C22 109(2)
C22 S16 C26A 95.2(18)
C29 S17 C31 101.3(15)
C30 S18 C32 99.4(15)
C33 S19 C31 92.5(13)
C33 S20 C32 93.8(14)
C34 S21 C35 94.1(14)
C34 S22 C36 94.6(13)
C35 S23 C37 105.0(15)
C40 S24 C36 98.8(11)
C45 S25 C43 101.8(16)
C46 S26 C44 102.7(16)
C45 S27 C47 93.4(13)
C47 S28 C46 99.3(12)
C48 S29 C49 96.0(14)
C48 S30 C50 94.5(14)
C49 S31 C51 104.4(13)
C50 S32 C54 98.6(13)
C59 S33 C57 101.5(14)
C60 S34 C58 100.3(14)
C61 S35 C59 94.5(12)
C60 S36 C61 91.3(13)
C62 S37 C63 94.5(12)
C62 S38 C64 95.4(12)
C63 S39 C65 101.7(12)
C64 S40 C68 106.9(13)
C73 S41 C71 100.9(15)
C72 S42 C74 98.9(16)
C73 S43 C75 94.9(13)
C75 S44 C74 93.7(13)
C76 S45 C77 93.8(13)
C76 S46 C78 93.2(13)
C77 S47 C79 102.1(13)
C78 S48 C82 97.5(14)
C2 C1 S1 132(3)
C1 C2 S2 120(3)
C4 C3 S1 128(2)
C4 C3 S3 117(2)
S1 C3 S3 114.9(15)
C3 C4 S2 131(2)
C3 C4 S4 115(2)
S2 C4 S4 113.9(15)
C6 C5 S4 126(2)
C6 C5 S3 119.9(19)
S4 C5 S3 113.8(16)
C5 C6 S5 121(2)
C5 C6 S6 121(2)
S5 C6 S6 118.2(18)
C8 C7 S7 127(2)
C8 C7 S5 116(2)
S7 C7 S5 115.2(16)
C7 C8 S6 118(2)
C7 C8 S8 122(2)
S6 C8 S8 120.0(17)
C10 C9 S7 107.4(14)
O1 C10 C9 109.4(3)
O1 C10 C11 108.8(2)
C9 C10 C11 111.2(3)
C13 C12 S8 115.8(13)
O2 C13 C12 109.4(3)
O2 C13 C14 108.9(3)
C12 C13 C14 111.2(3)
C16 C15 S9 123(3)
C15 C16 S10 116(3)
C18 C17 S9 128(2)
C18 C17 S11 116(2)
S9 C17 S11 115.4(14)
C17 C18 S10 130(2)
C17 C18 S12 116(2)
S10 C18 S12 114.3(15)
C20 C19 S11 120.0(19)
C20 C19 S12 123.9(19)
S11 C19 S12 116.1(17)
C19 C20 S13 120.1(19)
C19 C20 S14 121.9(19)
S13 C20 S14 118.1(17)
C22 C21 S15 120(2)
C22 C21 S13 119(2)
S15 C21 S13 121.2(17)
C21 C22 S16 127(2)
C21 C22 S14 112(2)
S16 C22 S14 119.5(17)
C24 C23 S15 117.3(13)
O3 C24 C23 109.4(3)
O3 C24 C25 108.8(2)
C23 C24 C25 111.2(3)
C27 C26 S16 116(2)
C27A C26A S16 114(2)
O4 C27 C26 109.4(3)
O4 C27 C28 108.8(3)
C26 C27 C28 111.2(3)
O4A C27A C26A 109.4(3)
O4A C27A C28A 108.9(3)
C26A C27A C28A 111.2(3)
C30 C29 S17 114(2)
C29 C30 S18 114(3)
C32 C31 S19 117(2)
C32 C31 S17 130(2)
S19 C31 S17 112.7(15)
C31 C32 S20 118(2)
C31 C32 S18 126(2)
S20 C32 S18 116.0(16)
C34 C33 S20 122(2)
C34 C33 S19 120(2)
S20 C33 S19 118.7(17)
C33 C34 S21 122(2)
C33 C34 S22 121(2)
S21 C34 S22 116.3(18)
C36 C35 S21 119(2)
C36 C35 S23 121(2)
S21 C35 S23 119.0(16)
C35 C36 S22 116(2)
C35 C36 S24 128(2)
S22 C36 S24 115.9(15)
C38 C37 S23 121.6(18)
O5 C38 C37 109.4(3)
O5 C38 C39 108.8(2)
C37 C38 C39 111.2(3)
C41 C40 S24 118.2(12)
O6 C41 C40 109.5(3)
O6 C41 C42 108.9(2)
C40 C41 C42 111.3(3)
C44 C43 S25 122(3)
C43 C44 S26 123(3)
C46 C45 S27 123(2)
C46 C45 S25 126(2)
S27 C45 S25 110.6(17)
C45 C46 S26 133(2)
C45 C46 S28 111(2)
S26 C46 S28 116.7(14)
C48 C47 S28 125(2)
C48 C47 S27 121(2)
S28 C47 S27 113.4(15)
C47 C48 S29 124(2)
C47 C48 S30 118(2)
S29 C48 S30 117.3(17)
C50 C49 S29 117(2)
C50 C49 S31 121(2)
S29 C49 S31 121.5(16)
C49 C50 S32 127(2)
C49 C50 S30 115(2)
S32 C50 S30 118.0(17)
C52 C51 S31 115.1(13)
O7 C52 C51 109.5(3)
O7 C52 C53 108.9(2)
C51 C52 C53 111.2(3)
C55 C54 S32 113.5(15)
O8 C55 C54 109.4(3)
O8 C55 C56 108.9(3)
C54 C55 C56 111.2(3)
C58 C57 S33 113(2)
C57 C58 S34 116(3)
C60 C59 S35 114(2)
C60 C59 S33 130(2)
S35 C59 S33 115.9(14)
C59 C60 S36 119(2)
C59 C60 S34 127(2)
S36 C60 S34 113.7(14)
C62 C61 S35 120.9(19)
C62 C61 S36 118.6(18)
S35 C61 S36 120.5(16)
C61 C62 S38 123.8(19)
C61 C62 S37 118.2(18)
S38 C62 S37 117.9(15)
C64 C63 S39 120(2)
C64 C63 S37 119.1(19)
S39 C63 S37 120.3(14)
C63 C64 S40 129(2)
C63 C64 S38 112(2)
S40 C64 S38 118.4(14)
C66 C65 S39 114.1(14)
O9 C66 C65 109.4(3)
O9 C66 C67 108.8(2)
C65 C66 C67 111.2(3)
C69 C68 S40 118.2(13)
O10 C69 C68 109.4(2)
O10 C69 C70 108.8(2)
C68 C69 C70 111.2(2)
C72 C71 S41 115(3)
C71 C72 S42 117(3)
C74 C73 S43 118(2)
C74 C73 S41 126(2)
S43 C73 S41 115.3(16)
C73 C74 S44 115(2)
C73 C74 S42 128(2)
S44 C74 S42 115.7(16)
C76 C75 S43 120.6(18)
C76 C75 S44 121.3(18)
S43 C75 S44 118.1(16)
C75 C76 S46 124.3(18)
C75 C76 S45 116.5(19)
S46 C76 S45 119.1(16)
C78 C77 S45 117(2)
C78 C77 S47 121(2)
S45 C77 S47 120.9(16)
C77 C78 S48 126(2)
C77 C78 S46 115(2)
S48 C78 S46 116.4(16)
C80 C79 S47 112.4(13)
O11 C80 C79 109.4(3)
O11 C80 C81 108.9(2)
C79 C80 C81 111.2(3)
C83 C82 S48 105.8(14)
O12 C83 C82 109.4(3)
O12 C83 C84 108.8(2)
C82 C83 C84 111.2(3)

loop_
_geom_bond_atom_site_label_1
_geom_bond_atom_site_label_2
_geom_bond_distance
I1 I2 2.923(5)
I2 I3 2.974(5)
I4 I5 2.998(3)
I5 I6 2.874(3)
I7 I8 2.884(4)
I8 I9 2.932(4)
I10 I11 2.941(3)
I11 I12 2.955(4)
I13 I14 2.902(4)
I14 I15 2.966(4)
I16 I17 2.979(4)
I17 I18 2.895(4)
S1 C1 1.60(4)
S1 C3 1.71(3)
S2 C2 1.70(4)
S2 C4 1.71(3)
S3 C5 1.74(3)
S3 C3 1.77(3)
S4 C5 1.73(3)
S4 C4 1.80(3)
S5 C6 1.68(3)
S5 C7 1.79(3)
S6 C8 1.71(3)
S6 C6 1.72(3)
S7 C7 1.77(3)
S7 C9 1.88(3)
S8 C8 1.74(3)
S8 C12 1.77(2)
S9 C17 1.71(3)
S9 C15 1.79(4)
S10 C18 1.72(3)
S10 C16 1.74(4)
S11 C19 1.70(3)
S11 C17 1.75(3)
S12 C19 1.75(3)
S12 C18 1.80(3)
S13 C20 1.66(3)
S13 C21 1.73(3)
S14 C20 1.74(3)
S14 C22 1.79(3)
S15 C21 1.73(3)
S15 C23 1.78(2)
S16 C26 1.69(4)
S16 C22 1.69(3)
S16 C26A 1.86(4)
S17 C29 1.73(3)
S17 C31 1.77(3)
S18 C30 1.68(3)
S18 C32 1.75(3)
S19 C33 1.71(3)
S19 C31 1.74(3)
S20 C33 1.69(3)
S20 C32 1.72(3)
S21 C34 1.71(3)
S21 C35 1.74(3)
S22 C34 1.73(3)
S22 C36 1.76(3)
S23 C35 1.78(3)
S23 C37 1.81(2)
S24 C40 1.77(3)
S24 C36 1.78(3)
S25 C45 1.79(3)
S25 C43 1.84(3)
S26 C46 1.68(3)
S26 C44 1.84(4)
S27 C45 1.75(3)
S27 C47 1.77(3)
S28 C47 1.73(3)
S28 C46 1.77(3)
S29 C48 1.68(3)
S29 C49 1.72(3)
S30 C48 1.72(3)
S30 C50 1.77(3)
S31 C49 1.75(3)
S31 C51 1.76(2)
S32 C50 1.70(3)
S32 C54 1.83(3)
S33 C59 1.75(3)
S33 C57 1.81(3)
S34 C60 1.79(3)
S34 C58 1.84(3)
S35 C61 1.64(3)
S35 C59 1.74(3)
S36 C60 1.72(3)
S36 C61 1.72(3)
S37 C62 1.71(3)
S37 C63 1.76(3)
S38 C62 1.70(3)
S38 C64 1.84(3)
S39 C63 1.72(3)
S39 C65 1.79(2)
S40 C64 1.67(3)
S40 C68 1.732(19)
S41 C73 1.76(3)
S41 C71 1.82(4)
S42 C72 1.76(4)
S42 C74 1.77(3)
S43 C73 1.66(3)
S43 C75 1.70(3)
S44 C75 1.71(2)
S44 C74 1.73(3)
S45 C76 1.71(3)
S45 C77 1.71(3)
S46 C76 1.67(3)
S46 C78 1.77(3)
S47 C77 1.76(3)
S47 C79 1.83(2)
S48 C78 1.77(3)
S48 C82 1.88(3)
O1 C10 1.430(2)
O2 C13 1.430(2)
O3 C24 1.430(2)
O4 C27 1.430(3)
O4A C27A 1.430(2)
O5 C38 1.431(2)
O6 C41 1.430(2)
O7 C52 1.430(2)
O8 C55 1.430(2)
O9 C66 1.430(2)
O10 C69 1.430(2)
O11 C80 1.430(2)
O12 C83 1.430(2)
C1 C2 1.499(3)
C3 C4 1.35(3)
C5 C6 1.41(4)
C7 C8 1.32(4)
C9 C10 1.510(3)
C10 C11 1.520(2)
C12 C13 1.510(2)
C13 C14 1.520(2)
C15 C16 1.499(2)
C17 C18 1.36(3)
C19 C20 1.44(4)
C21 C22 1.39(4)
C23 C24 1.510(2)
C24 C25 1.520(2)
C26 C27 1.510(2)
C26A C27A 1.510(3)
C27 C28 1.520(3)
C27A C28A 1.520(3)
C29 C30 1.60(4)
C31 C32 1.33(3)
C33 C34 1.44(4)
C35 C36 1.31(3)
C37 C38 1.510(2)
C38 C39 1.520(2)
C40 C41 1.509(2)
C41 C42 1.519(2)
C43 C44 1.36(4)
C45 C46 1.33(4)
C47 C48 1.38(4)
C49 C50 1.37(4)
C51 C52 1.510(2)
C52 C53 1.520(2)
C54 C55 1.510(2)
C55 C56 1.520(2)
C57 C58 1.48(4)
C59 C60 1.35(3)
C61 C62 1.50(4)
C63 C64 1.36(3)
C65 C66 1.510(2)
C66 C67 1.520(2)
C68 C69 1.510(2)
C69 C70 1.520(2)
C71 C72 1.43(5)
C73 C74 1.41(4)
C75 C76 1.48(4)
C77 C78 1.35(4)
C79 C80 1.510(2)
C80 C81 1.520(2)
C82 C83 1.510(2)
C83 C84 1.520(2)

loop_
_geom_hbond_atom_site_label_D
_geom_hbond_atom_site_label_H
_geom_hbond_atom_site_label_A
_geom_hbond_distance_DH
_geom_hbond_distance_HA
_geom_hbond_distance_DA
_geom_hbond_angle_DHA
_geom_hbond_site_symmetry_A
O1 H1 I16 0.83(3) 2.820(5) 3.50(3) 140.5(17) 1_456
O2 H2 O5 0.89(2) 2.08(3) 2.96(4) 178.3(14) 1_455
O3 H3 O6 0.869(18) 1.840(19) 2.71(3) 177(2) 1_565
O6 H6 O9 0.85(2) 1.877(17) 2.71(3) 164.8(11) 1_455
O7 H7 O12 0.881(17) 1.80(3) 2.68(3) 173.5(16) 1_455
O8 H8 O3 0.85(2) 1.68(2) 2.53(3) 178(2) 1_655
O9 H9 I15 0.819(15) 2.849(4) 3.609(16) 155.1(14) .
O10 H10 O7 0.871(17) 2.029(16) 2.90(2) 179.4(12) 1_545
O11 H11 O2 0.853(18) 2.082(17) 2.93(3) 177.9(15) 1_654
O12 H12 S48 0.84(3) 2.560(9) 3.02(3) 115.6(19) .
C9 H9B S5 0.97 2.75 3.28(3) 115.3 .
C10 H10A I3 0.98 3.28 4.234(18) 165.2 .
C11 H11A O10 0.96 2.60 3.43(3) 145.2 1_566
C11 H11B I16 0.96 3.26 4.03(3) 138.2 1_456
C12 H12A S6 0.97 2.85 3.35(2) 113.0 .
C14 H14C O4 0.96 2.51 3.36(4) 147.0 1_545
C16 H16A O2 0.97 2.50 3.37(4) 149.1 1_655
C24 H24 I4 0.98 3.17 3.996(15) 143.5 1_655
C24 H24 S13 0.98 2.99 3.606(19) 122.0 .
C25 H25B I9 0.96 3.25 3.755(17) 114.9 1_565
C25 H25C S23 0.96 2.76 3.69(3) 165.4 1_465
C26A H26C I4 0.97 3.06 4.02(5) 168.5 1_655
C27 H27 I4 0.98 3.06 3.99(3) 158.1 1_655
C28 H28B I9 0.96 3.01 3.89(5) 151.6 1_565
C30 H30A S31 0.97 3.01 3.72(4) 130.8 .
C30 H30B O8 0.97 2.66 3.36(5) 129.5 1_455
C37 H37B S21 0.97 2.72 3.32(3) 120.7 .
C39 H39A I9 0.96 3.09 3.70(3) 122.9 .
C41 H41 I4 0.98 3.12 3.917(15) 140.0 1_645
C44 H44B O6 0.97 2.58 3.49(4) 155.5 1_655
C51 H51A S29 0.97 2.89 3.40(3) 113.9 .
C51 H51B O12 0.97 2.60 3.16(3) 116.7 1_455
C52 H52 I11 0.98 3.20 3.999(14) 139.7 .
C53 H53B I10 0.96 3.32 3.96(2) 126.1 .
C55 H55 I6 0.98 3.31 4.04(2) 133.1 1_655
C56 H56B O3 0.96 2.65 3.28(3) 123.4 1_655
C57 H57A O7 0.97 2.43 3.18(4) 134.5 .
C57 H57B S48 0.97 2.97 3.68(4) 130.7 .
C58 H58B I14 0.97 3.27 4.21(4) 163.7 1_455
C68 H68A S38 0.97 2.75 3.32(2) 118.2 .
C69 H69 I11 0.98 3.19 3.942(14) 135.1 1_545
C72 H72A O10 0.97 2.36 3.18(4) 141.3 1_655
C79 H79A S45 0.97 2.66 3.15(3) 112.0 .
C80 H80 I16 0.98 2.96 3.910(15) 164.0 .
C81 H81B I3 0.96 3.26 3.86(3) 123.0 1_654
C82 H82A I16 0.97 3.18 4.12(3) 164.2 .
C84 H84A I3 0.96 3.28 3.89(3) 123.3 1_654

loop_
_geom_torsion_atom_site_label_1
_geom_torsion_atom_site_label_2
_geom_torsion_atom_site_label_3
_geom_torsion_atom_site_label_4
_geom_torsion
C3 S1 C1 C2 29(6)
S1 C1 C2 S2 -33(7)
C4 S2 C2 C1 14(5)
C1 S1 C3 C4 -12(4)
C1 S1 C3 S3 171(2)
C5 S3 C3 C4 0(3)
C5 S3 C3 S1 177.0(18)
S1 C3 C4 S2 3(5)
S3 C3 C4 S2 179.6(19)
S1 C3 C4 S4 -178.7(19)
S3 C3 C4 S4 -2(3)
C2 S2 C4 C3 -2(4)
C2 S2 C4 S4 179(2)
C5 S4 C4 C3 3(3)
C5 S4 C4 S2 -178.2(16)
C4 S4 C5 C6 -177(3)
C4 S4 C5 S3 -3.1(19)
C3 S3 C5 C6 177(2)
C3 S3 C5 S4 2.4(18)
S4 C5 C6 S5 177.8(17)
S3 C5 C6 S5 4(4)
S4 C5 C6 S6 -5(4)
S3 C5 C6 S6 -178.8(16)
C7 S5 C6 C5 170(3)
C7 S5 C6 S6 -6(2)
C8 S6 C6 C5 -172(3)
C8 S6 C6 S5 4(2)
C9 S7 C7 C8 -153(3)
C9 S7 C7 S5 43(2)
C6 S5 C7 C8 7(3)
C6 S5 C7 S7 173.4(18)
S7 C7 C8 S6 -170.1(17)
S5 C7 C8 S6 -6(3)
S7 C7 C8 S8 7(4)
S5 C7 C8 S8 171.3(17)
C6 S6 C8 C7 1(3)
C6 S6 C8 S8 -176(2)
C12 S8 C8 C7 126(3)
C12 S8 C8 S6 -58(2)
C7 S7 C9 C10 79.0(17)
S7 C9 C10 O1 54.2(18)
S7 C9 C10 C11 174.4(18)
C8 S8 C12 C13 -72.8(16)
S8 C12 C13 O2 -179.1(17)
S8 C12 C13 C14 -58.8(17)
C17 S9 C15 C16 29(4)
S9 C15 C16 S10 -54(5)
C18 S10 C16 C15 44(4)
C15 S9 C17 C18 -4(3)
C15 S9 C17 S11 -179.5(19)
C19 S11 C17 C18 4(2)
C19 S11 C17 S9 -180.0(17)
S9 C17 C18 S10 5(4)
S11 C17 C18 S10 -179.3(16)
S9 C17 C18 S12 -178.8(17)
S11 C17 C18 S12 -3(3)
C16 S10 C18 C17 -23(3)
C16 S10 C18 S12 161.1(19)
C19 S12 C18 C17 1(2)
C19 S12 C18 S10 177.6(15)
C17 S11 C19 C20 178(2)
C17 S11 C19 S12 -3(2)
C18 S12 C19 C20 -180(3)
C18 S12 C19 S11 2(2)
S11 C19 C20 S13 0(4)
S12 C19 C20 S13 -178.8(17)
S11 C19 C20 S14 179.2(17)
S12 C19 C20 S14 1(4)
C21 S13 C20 C19 -174(3)
C21 S13 C20 S14 6(2)
C22 S14 C20 C19 174(3)
C22 S14 C20 S13 -6(2)
C23 S15 C21 C22 147(2)
C23 S15 C21 S13 -38(2)
C20 S13 C21 C22 -3(3)
C20 S13 C21 S15 -178.9(19)
S15 C21 C22 S16 6(4)
S13 C21 C22 S16 -169.7(18)
S15 C21 C22 S14 175.1(15)
S13 C21 C22 S14 0(3)
C26 S16 C22 C21 -121(3)
C26A S16 C22 C21 -93(3)
C26 S16 C22 S14 71(2)
C26A S16 C22 S14 98.2(19)
C20 S14 C22 C21 4(2)
C20 S14 C22 S16 174.0(18)
C21 S15 C23 C24 -59.9(19)
S15 C23 C24 O3 -179.6(18)
S15 C23 C24 C25 -59.4(19)
C22 S16 C26 C27 73(3)
C26A S16 C26 C27 6(3)
C26 S16 C26A C27A -20(3)
C22 S16 C26A C27A -139(2)
S16 C26 C27 O4 55(3)
S16 C26 C27 C28 175(3)
S16 C26A C27A O4A 78(3)
S16 C26A C27A C28A -162(3)
C31 S17 C29 C30 -37(3)
S17 C29 C30 S18 71(3)
C32 S18 C30 C29 -58(3)
C33 S19 C31 C32 -4(3)
C33 S19 C31 S17 178.7(16)
C29 S17 C31 C32 5(3)
C29 S17 C31 S19 -177.3(18)
S19 C31 C32 S20 2(3)
S17 C31 C32 S20 179.2(18)
S19 C31 C32 S18 -179.3(17)
S17 C31 C32 S18 -2(4)
C33 S20 C32 C31 1(3)
C33 S20 C32 S18 -178.1(17)
C30 S18 C32 C31 26(3)
C30 S18 C32 S20 -156(2)
C32 S20 C33 C34 176(3)
C32 S20 C33 S19 -3(2)
C31 S19 C33 C34 -175(3)
C31 S19 C33 S20 4(2)
S20 C33 C34 S21 -177.0(17)
S19 C33 C34 S21 3(4)
S20 C33 C34 S22 -4(4)
S19 C33 C34 S22 175.8(17)
C35 S21 C34 C33 168(3)
C35 S21 C34 S22 -5(2)
C36 S22 C34 C33 -169(3)
C36 S22 C34 S21 4(2)
C34 S21 C35 C36 5(3)
C34 S21 C35 S23 173(2)
C37 S23 C35 C36 -148(3)
C37 S23 C35 S21 43(2)
S21 C35 C36 S22 -2(3)
S23 C35 C36 S22 -170.8(16)
S21 C35 C36 S24 -179.8(16)
S23 C35 C36 S24 12(4)
C34 S22 C36 C35 -1(3)
C34 S22 C36 S24 176.5(17)
C40 S24 C36 C35 73(3)
C40 S24 C36 S22 -104.5(16)
C35 S23 C37 C38 87(2)
S23 C37 C38 O5 157(2)
S23 C37 C38 C39 -83(2)
C36 S24 C40 C41 152.6(14)
S24 C40 C41 O6 -67.1(15)
S24 C40 C41 C42 53.4(15)
C45 S25 C43 C44 -32(4)
S25 C43 C44 S26 45(6)
C46 S26 C44 C43 -29(5)
C47 S27 C45 C46 -1(3)
C47 S27 C45 S25 179.4(17)
C43 S25 C45 C46 8(3)
C43 S25 C45 S27 -173.0(18)
S27 C45 C46 S26 -177.0(19)
S25 C45 C46 S26 2(5)
S27 C45 C46 S28 2(3)
S25 C45 C46 S28 -179.1(18)
C44 S26 C46 C45 4(4)
C44 S26 C46 S28 -175(2)
C47 S28 C46 C45 -1(3)
C47 S28 C46 S26 177.7(17)
C46 S28 C47 C48 -178(3)
C46 S28 C47 S27 1(2)
C45 S27 C47 C48 179(3)
C45 S27 C47 S28 0.2(19)
S28 C47 C48 S29 -177.6(19)
S27 C47 C48 S29 4(4)
S28 C47 C48 S30 -2(4)
S27 C47 C48 S30 179.5(17)
C49 S29 C48 C47 178(3)
C49 S29 C48 S30 3(2)
C50 S30 C48 C47 -179(3)
C50 S30 C48 S29 -3(2)
C48 S29 C49 C50 -1(3)
C48 S29 C49 S31 -173.3(19)
C51 S31 C49 C50 135(2)
C51 S31 C49 S29 -53(2)
S29 C49 C50 S32 -179(2)
S31 C49 C50 S32 -7(4)
S29 C49 C50 S30 0(3)
S31 C49 C50 S30 171.8(16)
C54 S32 C50 C49 -158(3)
C54 S32 C50 S30 24(2)
C48 S30 C50 C49 2(3)
C48 S30 C50 S32 -180(2)
C49 S31 C51 C52 -75.8(16)
S31 C51 C52 O7 169.8(15)
S31 C51 C52 C53 -69.8(16)
C50 S32 C54 C55 -178.3(18)
S32 C54 C55 O8 174(2)
S32 C54 C55 C56 -66(2)
C59 S33 C57 C58 48(3)
S33 C57 C58 S34 -71(3)
C60 S34 C58 C57 48(3)
C61 S35 C59 C60 2(2)
C61 S35 C59 S33 -179.3(17)
C57 S33 C59 C60 -15(3)
C57 S33 C59 S35 166.8(18)
S35 C59 C60 S36 -3(3)
S33 C59 C60 S36 178.1(18)
S35 C59 C60 S34 179.3(17)
S33 C59 C60 S34 1(4)
C61 S36 C60 C59 3(3)
C61 S36 C60 S34 -179.6(17)
C58 S34 C60 C59 -12(3)
C58 S34 C60 S36 170.3(17)
C59 S35 C61 C62 180(2)
C59 S35 C61 S36 0(2)
C60 S36 C61 C62 179(2)
C60 S36 C61 S35 -1(2)
S35 C61 C62 S38 -173.2(16)
S36 C61 C62 S38 7(3)
S35 C61 C62 S37 2(3)
S36 C61 C62 S37 -177.8(15)
C64 S38 C62 C61 178(2)
C64 S38 C62 S37 2.6(19)
C63 S37 C62 C61 177(2)
C63 S37 C62 S38 -7.2(18)
C65 S39 C63 C64 -174(2)
C65 S39 C63 S37 17.5(18)
C62 S37 C63 C64 11(2)
C62 S37 C63 S39 180.0(16)
S39 C63 C64 S40 6(4)
S37 C63 C64 S40 175.3(18)
S39 C63 C64 S38 -179.8(13)
S37 C63 C64 S38 -11(3)
C68 S40 C64 C63 127(3)
C68 S40 C64 S38 -47(2)
C62 S38 C64 C63 5(2)
C62 S38 C64 S40 179.3(18)
C63 S39 C65 C66 -177.5(12)
S39 C65 C66 O9 163.2(14)
S39 C65 C66 C67 -76.6(15)
C64 S40 C68 C69 -80.2(18)
S40 C68 C69 O10 173.5(16)
S40 C68 C69 C70 -66.2(16)
C73 S41 C71 C72 41(3)
S41 C71 C72 S42 -73(4)
C74 S42 C72 C71 51(4)
C75 S43 C73 C74 -4(3)
C75 S43 C73 S41 -175.9(17)
C71 S41 C73 C74 -1(4)
C71 S41 C73 S43 170.8(19)
S43 C73 C74 S44 7(4)
S41 C73 C74 S44 178.8(19)
S43 C73 C74 S42 176(2)
S41 C73 C74 S42 -13(5)
C75 S44 C74 C73 -7(3)
C75 S44 C74 S42 -177.1(19)
C72 S42 C74 C73 -8(4)
C72 S42 C74 S44 160(2)
C73 S43 C75 C76 180(2)
C73 S43 C75 S44 -1.5(19)
C74 S44 C75 C76 -176(2)
C74 S44 C75 S43 4.7(19)
S43 C75 C76 S46 -176.8(15)
S44 C75 C76 S46 4(3)
S43 C75 C76 S45 0(3)
S44 C75 C76 S45 -179.2(14)
C78 S46 C76 C75 169(2)
C78 S46 C76 S45 -7(2)
C77 S45 C76 C75 -174(2)
C77 S45 C76 S46 2.5(19)
C76 S45 C77 C78 6(2)
C76 S45 C77 S47 178.3(17)
C79 S47 C77 C78 142(2)
C79 S47 C77 S45 -30.1(19)
S45 C77 C78 S48 -172.9(18)
S47 C77 C78 S48 15(4)
S45 C77 C78 S46 -12(3)
S47 C77 C78 S46 175.8(15)
C82 S48 C78 C77 -95(3)
C82 S48 C78 S46 104.3(19)
C76 S46 C78 C77 11(3)
C76 S46 C78 S48 174.0(19)
C77 S47 C79 C80 -74.0(16)
S47 C79 C80 O11 166.5(16)
S47 C79 C80 C81 -73.2(17)
C78 S48 C82 C83 -140.8(17)
S48 C82 C83 O12 63.0(18)
S48 C82 C83 C84 -176.8(18)
